data_4086648
loop_
_publ_author_name
'Hickey, Anne K.'
'Lee, Wei-Tsung'
'Chen, Chun-Hsing'
'Pink, Maren'
'Smith, Jeremy M.'

_publ_section_title
;
 A Bidentate Carbene Ligand Stabilizes a Low-Coordinate Iron(0) Carbonyl
 Complex
;
_journal_issue 17
_journal_name_full Organometallics
_journal_page_first 3069
_journal_paper_doi 10.1021/acs.organomet.6b00599
_journal_volume 35
_journal_year 2016
_chemical_formula_moiety 'C33 H40 B Fe N4, 1.5 (C7 H8)'
_chemical_formula_sum 'C43.5 H52 B Fe N4'
_chemical_formula_weight 697.55
_chemical_name_systematic
; 
 ? 
;
_space_group_IT_number 15
_symmetry_cell_setting Monoclinic'
_symmetry_space_group_name_Hall '-C 2yc'
_symmetry_space_group_name_H-M 'C 1 2/c 1'
_atom_sites_solution_hydrogens geom
_atom_sites_solution_primary direct
_atom_sites_solution_secondary difmap
_audit_creation_method SHELXL-97
_cell_angle_alpha 90.00
_cell_angle_beta 98.1421(18)
_cell_angle_gamma 90.00
_cell_formula_units_Z 8
_cell_length_a 25.9177(8)
_cell_length_b 11.9809(4)
_cell_length_c 24.7792(8)
_cell_measurement_reflns_used 5690
_cell_measurement_temperature 150(2)
_cell_measurement_theta_max 23.33
_cell_measurement_theta_min 2.43
_cell_volume 7616.8(4)
_computing_cell_refinement 'APEX II v2010.11.3 (Bruker, 2013)'
_computing_data_collection 'APEX II v2010.11.3 (Bruker, 2013)'
_computing_data_reduction 'APEX II v2010.11.3 (Bruker, 2013)'
_computing_molecular_graphics 'SHELXTL (Bruker, 2013)'
_computing_publication_material 'SHELXTL (Bruker, 2013)'
_computing_structure_refinement 'SHELXTL (Bruker, 2012)'
_computing_structure_solution 'SHELXTL (Bruker, 2013)'
_diffrn_ambient_temperature 150(2)
_diffrn_detector 'CCD area detector'
_diffrn_detector_area_resol_mean 83.33
_diffrn_detector_type 'Bruker APEXII'
_diffrn_measured_fraction_theta_full 0.997
_diffrn_measured_fraction_theta_max 0.997
_diffrn_measurement_details '0.50 degree frames measured for 120 seconds each'
_diffrn_measurement_device 'APEX Kappa Duo'
_diffrn_measurement_device_type Kappa
_diffrn_measurement_method 'omega and phi scans'
_diffrn_radiation_monochromator graphite
_diffrn_radiation_source 'fine-focus sealed tube'
_diffrn_radiation_type MoK\a
_diffrn_radiation_wavelength 0.71073
_diffrn_reflns_av_R_equivalents 0.0499
_diffrn_reflns_av_sigmaI/netI 0.0658
_diffrn_reflns_limit_h_max 30
_diffrn_reflns_limit_h_min -30
_diffrn_reflns_limit_k_max 14
_diffrn_reflns_limit_k_min -11
_diffrn_reflns_limit_l_max 26
_diffrn_reflns_limit_l_min -29
_diffrn_reflns_number 26742
_diffrn_reflns_theta_full 25.02
_diffrn_reflns_theta_max 25.02
_diffrn_reflns_theta_min 1.59
_exptl_absorpt_coefficient_mu 0.431
_exptl_absorpt_correction_T_max 0.9787
_exptl_absorpt_correction_T_min 0.8998
_exptl_absorpt_correction_type multi-scan
_exptl_absorpt_process_details 'SADABS, G Sheldrick; 2012'
_exptl_crystal_colour green
_exptl_crystal_density_diffrn 1.217
_exptl_crystal_density_method 'not measured'
_exptl_crystal_description needle
_exptl_crystal_F_000 2976
_exptl_crystal_size_max 0.25
_exptl_crystal_size_mid 0.07
_exptl_crystal_size_min 0.05
_refine_diff_density_max 0.367
_refine_diff_density_min -0.382
_refine_diff_density_rms 0.056
_refine_ls_extinction_method none
_refine_ls_goodness_of_fit_ref 1.017
_refine_ls_hydrogen_treatment constr
_refine_ls_matrix_type full
_refine_ls_number_parameters 473
_refine_ls_number_reflns 6689
_refine_ls_number_restraints 131
_refine_ls_restrained_S_all 1.023
_refine_ls_R_factor_all 0.0886
_refine_ls_R_factor_gt 0.0452
_refine_ls_shift/su_max 0.000
_refine_ls_shift/su_mean 0.000
_refine_ls_structure_factor_coef Fsqd
_refine_ls_weighting_details 'calc w=1/[\s^2^(Fo^2^)+(0.0432P)^2^+8.2000P] where P=(Fo^2^+2Fc^2^)/3'
_refine_ls_weighting_scheme calc
_refine_ls_wR_factor_gt 0.0935
_refine_ls_wR_factor_ref 0.1067
_reflns_number_gt 4477
_reflns_number_total 6689
_reflns_threshold_expression >2sigma(I)
_cod_data_source_file om6b00599_si_002.cif
_cod_data_source_block 14026
_cod_depositor_comments 'Adding full bibliography for 4086647--4086651.cif.'
_cod_original_sg_symbol_H-M C2/c
_cod_original_formula_sum 'C43.50 H52 B Fe N4'
_cod_database_code 4086648

loop_
_symmetry_equiv_pos_as_xyz
'x, y, z'
'-x, y, -z+1/2'
'x+1/2, y+1/2, z'
'-x+1/2, y+1/2, -z+1/2'
'-x, -y, -z'
'x, -y, z-1/2'
'-x+1/2, -y+1/2, -z'
'x+1/2, -y+1/2, z-1/2'

loop_
_atom_site_label
_atom_site_type_symbol
_atom_site_fract_x
_atom_site_fract_y
_atom_site_fract_z
_atom_site_U_iso_or_equiv
_atom_site_adp_type
_atom_site_occupancy
_atom_site_symmetry_multiplicity
_atom_site_calc_flag
_atom_site_refinement_flags
_atom_site_disorder_assembly
_atom_site_disorder_group
Fe1 Fe 0.176443(14) -0.00562(3) 0.171825(15) 0.02181(12) Uani 1 1 d . . .
N1 N 0.11264(8) -0.07247(17) 0.07331(8) 0.0208(5) Uani 1 1 d . . .
N2 N 0.06448(8) 0.04607(18) 0.11016(9) 0.0236(5) Uani 1 1 d . . .
N3 N 0.20916(8) -0.06092(18) 0.06992(8) 0.0210(5) Uani 1 1 d . . .
N4 N 0.25682(8) 0.08268(18) 0.09934(8) 0.0231(5) Uani 1 1 d . . .
B1 B 0.16018(12) -0.1398(3) 0.05577(13) 0.0231(7) Uani 1 1 d . . .
C1 C 0.11382(9) 0.0001(2) 0.11589(10) 0.0211(6) Uani 1 1 d . . .
C2 C 0.06292(10) -0.0772(2) 0.04463(11) 0.0259(7) Uani 1 1 d . . .
H2 H 0.0518 -0.1240 0.0143 0.031 Uiso 1 1 calc R . .
C3 C 0.03322(10) -0.0045(2) 0.06710(11) 0.0287(6) Uani 1 1 d . . .
H3 H -0.0027 0.0098 0.0557 0.034 Uiso 1 1 calc R . .
C4 C 0.04387(11) 0.1391(2) 0.14133(11) 0.0285(7) Uani 1 1 d . . .
C5 C 0.08845(11) 0.2105(2) 0.16925(12) 0.0368(8) Uani 1 1 d . . .
H5A H 0.1078 0.2425 0.1417 0.055 Uiso 1 1 calc R . .
H5B H 0.1119 0.1642 0.1945 0.055 Uiso 1 1 calc R . .
H5C H 0.0744 0.2708 0.1896 0.055 Uiso 1 1 calc R . .
C6 C 0.01148(11) 0.0880(3) 0.18170(12) 0.0414(8) Uani 1 1 d . . .
H6A H -0.0158 0.0408 0.1621 0.062 Uiso 1 1 calc R . .
H6B H -0.0046 0.1477 0.2007 0.062 Uiso 1 1 calc R . .
H6C H 0.0340 0.0428 0.2083 0.062 Uiso 1 1 calc R . .
C7 C 0.00897(11) 0.2143(2) 0.10139(12) 0.0362(8) Uani 1 1 d . . .
H7A H -0.0227 0.1734 0.0866 0.054 Uiso 1 1 calc R . .
H7B H 0.0279 0.2362 0.0715 0.054 Uiso 1 1 calc R . .
H7C H -0.0006 0.2811 0.1205 0.054 Uiso 1 1 calc R . .
C8 C 0.21578(9) 0.0175(2) 0.11006(10) 0.0210(6) Uani 1 1 d . . .
C9 C 0.24811(10) -0.0490(2) 0.03745(11) 0.0260(6) Uani 1 1 d . . .
H9 H 0.2531 -0.0956 0.0076 0.031 Uiso 1 1 calc R . .
C10 C 0.27740(10) 0.0383(2) 0.05500(11) 0.0274(7) Uani 1 1 d . . .
H10A H 0.3068 0.0653 0.0401 0.033 Uiso 1 1 calc R . .
C11 C 0.27561(10) 0.1921(2) 0.12363(11) 0.0277(7) Uani 1 1 d . . .
C12 C 0.32843(11) 0.1758(3) 0.15820(13) 0.0443(9) Uani 1 1 d . . .
H12A H 0.3246 0.1270 0.1891 0.067 Uiso 1 1 calc R . .
H12B H 0.3421 0.2483 0.1718 0.067 Uiso 1 1 calc R . .
H12C H 0.3526 0.1417 0.1360 0.067 Uiso 1 1 calc R . .
C13 C 0.23601(11) 0.2417(2) 0.15684(11) 0.0297(7) Uani 1 1 d . . .
H13A H 0.2319 0.1920 0.1873 0.045 Uiso 1 1 calc R . .
H13B H 0.2024 0.2503 0.1335 0.045 Uiso 1 1 calc R . .
H13C H 0.2483 0.3149 0.1710 0.045 Uiso 1 1 calc R . .
C14 C 0.28039(13) 0.2734(2) 0.07676(13) 0.0424(8) Uani 1 1 d . . .
H14A H 0.3072 0.2466 0.0558 0.064 Uiso 1 1 calc R . .
H14B H 0.2901 0.3474 0.0917 0.064 Uiso 1 1 calc R . .
H14C H 0.2469 0.2781 0.0529 0.064 Uiso 1 1 calc R . .
C15 C 0.14938(9) -0.1552(2) -0.01048(10) 0.0225(6) Uani 1 1 d . . .
C16 C 0.14497(10) -0.0629(2) -0.04572(11) 0.0282(7) Uani 1 1 d . . .
H16 H 0.1491 0.0099 -0.0304 0.034 Uiso 1 1 calc R . .
C17 C 0.13480(10) -0.0735(3) -0.10192(11) 0.0318(7) Uani 1 1 d . . .
H17 H 0.1317 -0.0090 -0.1244 0.038 Uiso 1 1 calc R . .
C18 C 0.12923(10) -0.1783(3) -0.12493(12) 0.0327(7) Uani 1 1 d . . .
H18 H 0.1226 -0.1864 -0.1634 0.039 Uiso 1 1 calc R . .
C19 C 0.13328(10) -0.2710(2) -0.09210(12) 0.0303(7) Uani 1 1 d . . .
H19 H 0.1292 -0.3433 -0.1079 0.036 Uiso 1 1 calc R . .
C20 C 0.14330(10) -0.2596(2) -0.03570(11) 0.0253(6) Uani 1 1 d . . .
H20 H 0.1461 -0.3248 -0.0137 0.030 Uiso 1 1 calc R . .
C21 C 0.16619(10) -0.2584(2) 0.08635(10) 0.0222(6) Uani 1 1 d . . .
C22 C 0.21337(10) -0.3179(2) 0.09290(10) 0.0261(6) Uani 1 1 d . . .
H22 H 0.2426 -0.2868 0.0792 0.031 Uiso 1 1 calc R . .
C23 C 0.21842(11) -0.4210(2) 0.11890(11) 0.0327(7) Uani 1 1 d . . .
H23 H 0.2509 -0.4590 0.1229 0.039 Uiso 1 1 calc R . .
C24 C 0.17660(12) -0.4681(2) 0.13880(12) 0.0355(8) Uani 1 1 d . . .
H24 H 0.1802 -0.5381 0.1569 0.043 Uiso 1 1 calc R . .
C25 C 0.12948(12) -0.4135(2) 0.13236(12) 0.0340(7) Uani 1 1 d . . .
H25 H 0.1003 -0.4460 0.1458 0.041 Uiso 1 1 calc R . .
C26 C 0.12458(10) -0.3108(2) 0.10622(11) 0.0280(7) Uani 1 1 d . . .
H26 H 0.0916 -0.2747 0.1017 0.034 Uiso 1 1 calc R . .
C27 C 0.23931(10) -0.0973(2) 0.21735(10) 0.0258(6) Uani 1 1 d . . .
C28 C 0.23517(10) 0.0090(2) 0.24112(10) 0.0274(6) Uani 1 1 d . . .
H28 H 0.2652 0.0553 0.2478 0.033 Uiso 1 1 calc R . .
C29 C 0.18765(11) 0.0475(3) 0.25500(11) 0.0314(7) Uani 1 1 d . . .
H29 H 0.1853 0.1195 0.2706 0.038 Uiso 1 1 calc R . .
C30 C 0.14369(11) -0.0215(3) 0.24559(11) 0.0332(7) Uani 1 1 d . . .
H30 H 0.1114 0.0032 0.2554 0.040 Uiso 1 1 calc R . .
C31 C 0.14715(11) -0.1272(2) 0.22161(11) 0.0318(7) Uani 1 1 d . . .
H31 H 0.1169 -0.1727 0.2142 0.038 Uiso 1 1 calc R . .
C32 C 0.19496(11) -0.1657(2) 0.20867(11) 0.0293(7) Uani 1 1 d . . .
H32 H 0.1974 -0.2384 0.1940 0.035 Uiso 1 1 calc R . .
C33 C 0.29014(11) -0.1350(3) 0.20111(12) 0.0371(8) Uani 1 1 d . . .
H33A H 0.3130 -0.1619 0.2334 0.056 Uiso 1 1 calc R . .
H33B H 0.3068 -0.0724 0.1850 0.056 Uiso 1 1 calc R . .
H33C H 0.2837 -0.1955 0.1744 0.056 Uiso 1 1 calc R . .
C7S C 0.4751(2) 0.0118(5) 0.0749(3) 0.096(2) Uani 0.824(7) 1 d PDU A 1
H7D H 0.4810 0.0308 0.1138 0.144 Uiso 0.824(7) 1 calc PR A 1
H7E H 0.5087 0.0066 0.0612 0.144 Uiso 0.824(7) 1 calc PR A 1
H7F H 0.4570 -0.0601 0.0700 0.144 Uiso 0.824(7) 1 calc PR A 1
C7D C 0.4833(5) 0.239(3) 0.1138(7) 0.143(14) Uani 0.176(7) 1 d PDU A 2
H7G H 0.5170 0.2672 0.1060 0.214 Uiso 0.176(7) 1 calc PR A 2
H7H H 0.4888 0.1729 0.1370 0.214 Uiso 0.176(7) 1 calc PR A 2
H7I H 0.4660 0.2972 0.1327 0.214 Uiso 0.176(7) 1 calc PR A 2
C1S C 0.44341(14) 0.0978(3) 0.04505(18) 0.0640(11) Uani 1 1 d DU . .
H1S H 0.4633 0.0400 0.0642 0.077 Uiso 0.176(7) 1 calc PR A 2
C2S C 0.44982(14) 0.2097(3) 0.06169(18) 0.0654(11) Uani 1 1 d DU A .
H2S H 0.4737 0.2285 0.0931 0.078 Uiso 0.824(7) 1 calc PR A 1
C3S C 0.42187(13) 0.2903(3) 0.03291(16) 0.0551(10) Uani 1 1 d DU . .
H3S H 0.4271 0.3659 0.0439 0.066 Uiso 1 1 calc R A .
C4S C 0.38561(14) 0.2657(3) -0.01235(15) 0.0535(9) Uani 1 1 d DU A .
H4S H 0.3660 0.3236 -0.0318 0.064 Uiso 1 1 calc R . .
C5S C 0.37875(15) 0.1580(3) -0.02823(16) 0.0567(10) Uani 1 1 d DU . .
H5S H 0.3541 0.1399 -0.0591 0.068 Uiso 1 1 calc R A .
C6S C 0.40731(14) 0.0747(3) 0.00009(16) 0.0528(9) Uani 1 1 d DU A .
H6S H 0.4020 -0.0004 -0.0116 0.063 Uiso 1 1 calc R . .
C14S C -0.0084(4) 0.7814(7) 0.2222(5) 0.114(5) Uani 0.50 1 d PU B -1
H14D H 0.0211 0.8061 0.2043 0.171 Uiso 0.50 1 calc PR B -1
H14E H -0.0086 0.8230 0.2562 0.171 Uiso 0.50 1 calc PR B -1
H14F H -0.0410 0.7948 0.1979 0.171 Uiso 0.50 1 calc PR B -1
C8S C -0.0030(4) 0.6574(3) 0.2347(4) 0.067(4) Uani 0.50 1 d PGU B -1
C9S C 0.0469(4) 0.6131(5) 0.2473(4) 0.080(2) Uani 0.50 1 d PGU B -1
H9S H 0.0765 0.6601 0.2479 0.095 Uiso 0.50 1 calc PR B -1
C10S C 0.0534(3) 0.5001(5) 0.2590(5) 0.0810(19) Uani 0.50 1 d PGU B -1
H10S H 0.0874 0.4698 0.2675 0.097 Uiso 0.50 1 calc PR B -1
C11S C 0.0101(3) 0.4314(3) 0.2581(6) 0.061(3) Uani 0.50 1 d PGU B -1
H11S H 0.0145 0.3541 0.2661 0.074 Uiso 0.50 1 calc PR B -1
C12S C -0.0398(3) 0.4756(5) 0.2456(5) 0.0810(19) Uani 0.50 1 d PGU B -1
H12S H -0.0694 0.4287 0.2450 0.097 Uiso 0.50 1 calc PR B -1
C13S C -0.0463(3) 0.5887(5) 0.2339(3) 0.080(2) Uani 0.50 1 d PGU B -1
H13S H -0.0803 0.6189 0.2253 0.095 Uiso 0.50 1 calc PR B -1

loop_
_atom_site_aniso_label
_atom_site_aniso_U_11
_atom_site_aniso_U_22
_atom_site_aniso_U_33
_atom_site_aniso_U_23
_atom_site_aniso_U_13
_atom_site_aniso_U_12
Fe1 0.0249(2) 0.0242(2) 0.0163(2) 0.00044(18) 0.00284(14) 0.00351(18)
N1 0.0234(12) 0.0224(13) 0.0162(12) 0.0014(10) 0.0019(9) 0.0019(10)
N2 0.0230(12) 0.0255(13) 0.0226(13) 0.0004(10) 0.0042(10) 0.0054(10)
N3 0.0237(12) 0.0224(12) 0.0171(13) -0.0032(10) 0.0039(9) 0.0021(10)
N4 0.0243(12) 0.0221(12) 0.0230(13) -0.0051(10) 0.0041(10) -0.0019(10)
B1 0.0257(17) 0.0236(18) 0.0199(18) -0.0017(14) 0.0029(13) 0.0037(14)
C1 0.0247(13) 0.0188(14) 0.0210(15) 0.0036(13) 0.0072(11) 0.0019(12)
C2 0.0247(15) 0.0274(16) 0.0235(16) -0.0012(13) -0.0038(12) -0.0010(13)
C3 0.0229(14) 0.0329(16) 0.0290(17) -0.0017(14) -0.0011(12) 0.0027(14)
C4 0.0319(16) 0.0302(17) 0.0241(17) -0.0018(13) 0.0067(13) 0.0095(13)
C5 0.0416(18) 0.0319(18) 0.037(2) -0.0100(15) 0.0067(15) 0.0099(14)
C6 0.0392(18) 0.054(2) 0.0339(19) 0.0048(16) 0.0146(15) 0.0134(16)
C7 0.0384(17) 0.0353(18) 0.0357(19) 0.0033(15) 0.0083(14) 0.0134(14)
C8 0.0205(13) 0.0201(15) 0.0208(15) 0.0005(12) -0.0024(11) 0.0046(12)
C9 0.0289(15) 0.0269(16) 0.0241(16) -0.0043(13) 0.0100(12) 0.0031(13)
C10 0.0254(15) 0.0292(16) 0.0296(17) -0.0031(13) 0.0110(12) -0.0010(13)
C11 0.0288(15) 0.0264(16) 0.0276(17) -0.0057(13) 0.0031(12) -0.0034(13)
C12 0.0306(17) 0.046(2) 0.054(2) -0.0204(17) -0.0023(15) -0.0047(15)
C13 0.0370(16) 0.0221(16) 0.0299(18) -0.0038(13) 0.0044(13) -0.0013(13)
C14 0.058(2) 0.0306(19) 0.042(2) -0.0015(15) 0.0183(16) -0.0090(16)
C15 0.0206(14) 0.0259(16) 0.0215(16) -0.0006(13) 0.0047(11) 0.0022(12)
C16 0.0337(16) 0.0254(16) 0.0251(18) -0.0007(13) 0.0032(13) -0.0007(13)
C17 0.0328(16) 0.0378(19) 0.0248(18) 0.0068(14) 0.0045(13) 0.0006(14)
C18 0.0269(15) 0.053(2) 0.0184(17) -0.0042(15) 0.0041(12) 0.0023(14)
C19 0.0290(15) 0.0340(18) 0.0285(19) -0.0120(15) 0.0057(13) 0.0010(13)
C20 0.0264(15) 0.0247(16) 0.0250(17) -0.0006(13) 0.0036(12) 0.0032(12)
C21 0.0279(15) 0.0236(15) 0.0144(15) -0.0059(12) 0.0004(11) 0.0007(12)
C22 0.0320(16) 0.0283(17) 0.0175(16) -0.0035(13) 0.0016(12) 0.0024(13)
C23 0.0385(17) 0.0307(18) 0.0262(17) -0.0058(14) -0.0048(13) 0.0098(14)
C24 0.052(2) 0.0206(16) 0.0305(19) 0.0014(13) -0.0064(15) 0.0016(14)
C25 0.0423(18) 0.0268(17) 0.0325(18) 0.0035(14) 0.0040(14) -0.0072(14)
C26 0.0268(15) 0.0261(16) 0.0299(17) 0.0006(13) 0.0001(12) 0.0021(13)
C27 0.0301(15) 0.0295(17) 0.0164(16) 0.0038(13) -0.0011(12) 0.0070(13)
C28 0.0326(15) 0.0304(17) 0.0168(15) 0.0030(13) -0.0044(11) 0.0009(14)
C29 0.0433(18) 0.0326(17) 0.0178(16) -0.0032(13) 0.0029(13) 0.0079(14)
C30 0.0372(17) 0.048(2) 0.0164(16) 0.0047(14) 0.0098(12) 0.0101(15)
C31 0.0381(17) 0.0367(18) 0.0202(17) 0.0084(14) 0.0027(13) -0.0037(14)
C32 0.0451(18) 0.0258(16) 0.0161(16) 0.0038(12) 0.0010(13) 0.0048(14)
C33 0.0381(18) 0.0380(19) 0.0342(19) 0.0037(15) 0.0021(14) 0.0125(15)
C7S 0.073(4) 0.089(4) 0.126(5) 0.057(4) 0.016(3) 0.017(3)
C7D 0.10(2) 0.13(2) 0.17(3) -0.007(16) -0.07(2) 0.01(2)
C1S 0.045(2) 0.061(3) 0.090(3) 0.017(2) 0.023(2) 0.0123(19)
C2S 0.044(2) 0.056(3) 0.096(3) -0.013(2) 0.008(2) -0.0055(19)
C3S 0.046(2) 0.049(2) 0.073(3) -0.016(2) 0.0158(19) -0.0077(18)
C4S 0.061(2) 0.047(2) 0.057(2) -0.0023(19) 0.0245(19) -0.0030(19)
C5S 0.063(2) 0.058(2) 0.054(2) -0.0001(19) 0.0235(19) -0.006(2)
C6S 0.053(2) 0.038(2) 0.073(3) -0.0050(19) 0.0271(19) -0.0100(17)
C14S 0.082(8) 0.060(5) 0.197(15) 0.028(6) 0.011(9) 0.010(5)
C8S 0.040(4) 0.057(4) 0.102(13) -0.006(4) 0.008(7) -0.004(4)
C9S 0.048(2) 0.054(3) 0.134(7) 0.024(4) 0.003(4) -0.004(3)
C10S 0.049(5) 0.058(4) 0.138(5) 0.016(5) 0.021(4) -0.011(3)
C11S 0.062(8) 0.044(4) 0.085(9) 0.008(5) 0.034(7) -0.004(4)
C12S 0.049(5) 0.058(4) 0.138(5) 0.016(5) 0.021(4) -0.011(3)
C13S 0.048(2) 0.054(3) 0.134(7) 0.024(4) 0.003(4) -0.004(3)

loop_
_atom_type_symbol
_atom_type_description
_atom_type_scat_dispersion_real
_atom_type_scat_dispersion_imag
_atom_type_scat_source
C C 0.0033 0.0016 'International Tables Vol C Tables 4.2.6.8 and 6.1.1.4'
H H 0.0000 0.0000 'International Tables Vol C Tables 4.2.6.8 and 6.1.1.4'
B B 0.0013 0.0007 'International Tables Vol C Tables 4.2.6.8 and 6.1.1.4'
N N 0.0061 0.0033 'International Tables Vol C Tables 4.2.6.8 and 6.1.1.4'
Fe Fe 0.3463 0.8444 'International Tables Vol C Tables 4.2.6.8 and 6.1.1.4'

loop_
_geom_angle_atom_site_label_1
_geom_angle_atom_site_label_2
_geom_angle_atom_site_label_3
_geom_angle
C8 Fe1 C1 85.11(10)
C8 Fe1 C31 144.56(11)
C1 Fe1 C31 96.05(11)
C8 Fe1 C30 171.77(11)
C1 Fe1 C30 102.53(10)
C31 Fe1 C30 38.71(11)
C8 Fe1 C28 102.96(10)
C1 Fe1 C28 168.67(10)
C31 Fe1 C28 82.04(11)
C30 Fe1 C28 69.05(11)
C8 Fe1 C29 133.70(11)
C1 Fe1 C29 130.59(10)
C31 Fe1 C29 69.78(11)
C30 Fe1 C29 38.31(11)
C28 Fe1 C29 38.35(10)
C8 Fe1 C27 92.42(10)
C1 Fe1 C27 150.54(11)
C31 Fe1 C27 69.53(11)
C30 Fe1 C27 82.45(10)
C28 Fe1 C27 38.54(10)
C29 Fe1 C27 69.91(10)
C8 Fe1 C32 110.22(10)
C1 Fe1 C32 116.08(11)
C31 Fe1 C32 38.33(10)
C30 Fe1 C32 69.39(11)
C28 Fe1 C32 68.93(11)
C29 Fe1 C32 82.21(11)
C27 Fe1 C32 38.13(10)
C1 N1 C2 110.0(2)
C1 N1 B1 127.1(2)
C2 N1 B1 122.9(2)
C1 N2 C3 109.7(2)
C1 N2 C4 129.6(2)
C3 N2 C4 120.7(2)
C8 N3 C9 109.1(2)
C8 N3 B1 126.1(2)
C9 N3 B1 124.1(2)
C8 N4 C10 109.2(2)
C8 N4 C11 129.6(2)
C10 N4 C11 120.9(2)
N3 B1 N1 105.4(2)
N3 B1 C21 113.7(2)
N1 B1 C21 110.4(2)
N3 B1 C15 107.9(2)
N1 B1 C15 107.7(2)
C21 B1 C15 111.4(2)
N1 C1 N2 104.8(2)
N1 C1 Fe1 116.48(17)
N2 C1 Fe1 137.79(19)
C3 C2 N1 108.0(2)
C3 C2 H2 126.0
N1 C2 H2 126.0
C2 C3 N2 107.3(2)
C2 C3 H3 126.3
N2 C3 H3 126.3
N2 C4 C6 108.1(2)
N2 C4 C5 110.5(2)
C6 C4 C5 112.4(2)
N2 C4 C7 109.0(2)
C6 C4 C7 109.3(2)
C5 C4 C7 107.7(2)
C4 C5 H5A 109.5
C4 C5 H5B 109.5
H5A C5 H5B 109.5
C4 C5 H5C 109.5
H5A C5 H5C 109.5
H5B C5 H5C 109.5
C4 C6 H6A 109.5
C4 C6 H6B 109.5
H6A C6 H6B 109.5
C4 C6 H6C 109.5
H6A C6 H6C 109.5
H6B C6 H6C 109.5
C4 C7 H7A 109.5
C4 C7 H7B 109.5
H7A C7 H7B 109.5
C4 C7 H7C 109.5
H7A C7 H7C 109.5
H7B C7 H7C 109.5
N3 C8 N4 105.8(2)
N3 C8 Fe1 116.35(18)
N4 C8 Fe1 136.68(19)
C10 C9 N3 108.7(2)
C10 C9 H9 125.6
N3 C9 H9 125.6
C9 C10 N4 107.1(2)
C9 C10 H10A 126.5
N4 C10 H10A 126.5
N4 C11 C12 109.3(2)
N4 C11 C13 110.7(2)
C12 C11 C13 111.5(2)
N4 C11 C14 108.0(2)
C12 C11 C14 110.2(2)
C13 C11 C14 107.1(2)
C11 C12 H12A 109.5
C11 C12 H12B 109.5
H12A C12 H12B 109.5
C11 C12 H12C 109.5
H12A C12 H12C 109.5
H12B C12 H12C 109.5
C11 C13 H13A 109.5
C11 C13 H13B 109.5
H13A C13 H13B 109.5
C11 C13 H13C 109.5
H13A C13 H13C 109.5
H13B C13 H13C 109.5
C11 C14 H14A 109.5
C11 C14 H14B 109.5
H14A C14 H14B 109.5
C11 C14 H14C 109.5
H14A C14 H14C 109.5
H14B C14 H14C 109.5
C20 C15 C16 115.7(2)
C20 C15 B1 122.8(2)
C16 C15 B1 121.5(2)
C17 C16 C15 122.6(3)
C17 C16 H16 118.7
C15 C16 H16 118.7
C18 C17 C16 119.6(3)
C18 C17 H17 120.2
C16 C17 H17 120.2
C19 C18 C17 119.8(3)
C19 C18 H18 120.1
C17 C18 H18 120.1
C18 C19 C20 120.3(3)
C18 C19 H19 119.9
C20 C19 H19 119.9
C19 C20 C15 122.0(3)
C19 C20 H20 119.0
C15 C20 H20 119.0
C26 C21 C22 115.8(2)
C26 C21 B1 122.4(2)
C22 C21 B1 121.8(2)
C23 C22 C21 121.8(3)
C23 C22 H22 119.1
C21 C22 H22 119.1
C24 C23 C22 120.3(3)
C24 C23 H23 119.9
C22 C23 H23 119.9
C23 C24 C25 119.7(3)
C23 C24 H24 120.1
C25 C24 H24 120.1
C24 C25 C26 119.8(3)
C24 C25 H25 120.1
C26 C25 H25 120.1
C25 C26 C21 122.6(3)
C25 C26 H26 118.7
C21 C26 H26 118.7
C32 C27 C28 118.8(2)
C32 C27 C33 120.9(3)
C28 C27 C33 120.3(2)
C32 C27 Fe1 70.98(15)
C28 C27 Fe1 70.23(15)
C33 C27 Fe1 130.01(19)
C29 C28 C27 121.3(3)
C29 C28 Fe1 70.94(15)
C27 C28 Fe1 71.23(15)
C29 C28 H28 119.3
C27 C28 H28 119.3
Fe1 C28 H28 131.4
C30 C29 C28 119.1(3)
C30 C29 Fe1 70.56(16)
C28 C29 Fe1 70.71(15)
C30 C29 H29 120.4
C28 C29 H29 120.4
Fe1 C29 H29 130.9
C29 C30 C31 120.2(3)
C29 C30 Fe1 71.13(15)
C31 C30 Fe1 70.20(15)
C29 C30 H30 119.9
C31 C30 H30 119.9
Fe1 C30 H30 131.6
C32 C31 C30 120.2(3)
C32 C31 Fe1 72.01(16)
C30 C31 Fe1 71.09(16)
C32 C31 H31 119.9
C30 C31 H31 119.9
Fe1 C31 H31 129.4
C31 C32 C27 120.3(3)
C31 C32 Fe1 69.66(16)
C27 C32 Fe1 70.90(15)
C31 C32 H32 119.8
C27 C32 H32 119.8
Fe1 C32 H32 132.7
C27 C33 H33A 109.5
C27 C33 H33B 109.5
H33A C33 H33B 109.5
C27 C33 H33C 109.5
H33A C33 H33C 109.5
H33B C33 H33C 109.5
C1S C7S H7D 109.5
C1S C7S H7E 109.5
C1S C7S H7F 109.5
C2S C7D H7G 109.5
C2S C7D H7H 109.5
H7G C7D H7H 109.5
C2S C7D H7I 109.5
H7G C7D H7I 109.5
H7H C7D H7I 109.5
C6S C1S C2S 117.9(4)
C6S C1S C7S 122.7(4)
C2S C1S C7S 119.5(5)
C6S C1S H1S 121.1
C2S C1S H1S 121.1
C7S C1S H1S 1.8
C3S C2S C1S 119.7(4)
C3S C2S C7D 119.3(12)
C1S C2S C7D 120.7(12)
C3S C2S H2S 120.2
C1S C2S H2S 120.2
C7D C2S H2S 5.2
C2S C3S C4S 121.8(4)
C2S C3S H3S 119.1
C4S C3S H3S 119.1
C5S C4S C3S 118.8(4)
C5S C4S H4S 120.6
C3S C4S H4S 120.6
C4S C5S C6S 120.3(4)
C4S C5S H5S 119.8
C6S C5S H5S 119.8
C5S C6S C1S 121.5(4)
C5S C6S H6S 119.3
C1S C6S H6S 119.3
C9S C8S C13S 120.0
C9S C8S C14S 118.3(7)
C13S C8S C14S 121.7(7)
C10S C9S C8S 120.0
C10S C9S H9S 120.0
C8S C9S H9S 120.0
C9S C10S C11S 120.0
C9S C10S H10S 120.0
C11S C10S H10S 120.0
C10S C11S C12S 120.0
C10S C11S H11S 120.0
C12S C11S H11S 120.0
C13S C12S C11S 120.0
C13S C12S H12S 120.0
C11S C12S H12S 120.0
C12S C13S C8S 120.0
C12S C13S H13S 120.0
C8S C13S H13S 120.0

loop_
_geom_bond_atom_site_label_1
_geom_bond_atom_site_label_2
_geom_bond_distance
Fe1 C8 1.975(3)
Fe1 C1 1.981(3)
Fe1 C31 2.118(3)
Fe1 C30 2.130(3)
Fe1 C28 2.134(3)
Fe1 C29 2.137(3)
Fe1 C27 2.148(3)
Fe1 C32 2.149(3)
N1 C1 1.364(3)
N1 C2 1.382(3)
N1 B1 1.584(3)
N2 C1 1.381(3)
N2 C3 1.385(3)
N2 C4 1.497(3)
N3 C8 1.361(3)
N3 C9 1.385(3)
N3 B1 1.582(4)
N4 C8 1.375(3)
N4 C10 1.393(3)
N4 C11 1.495(3)
B1 C21 1.607(4)
B1 C15 1.636(4)
C2 C3 1.335(4)
C2 H2 0.9500
C3 H3 0.9500
C4 C6 1.522(4)
C4 C5 1.523(4)
C4 C7 1.535(4)
C5 H5A 0.9800
C5 H5B 0.9800
C5 H5C 0.9800
C6 H6A 0.9800
C6 H6B 0.9800
C6 H6C 0.9800
C7 H7A 0.9800
C7 H7B 0.9800
C7 H7C 0.9800
C9 C10 1.329(4)
C9 H9 0.9500
C10 H10A 0.9500
C11 C12 1.521(4)
C11 C13 1.524(4)
C11 C14 1.534(4)
C12 H12A 0.9800
C12 H12B 0.9800
C12 H12C 0.9800
C13 H13A 0.9800
C13 H13B 0.9800
C13 H13C 0.9800
C14 H14A 0.9800
C14 H14B 0.9800
C14 H14C 0.9800
C15 C20 1.397(4)
C15 C16 1.404(4)
C16 C17 1.386(4)
C16 H16 0.9500
C17 C18 1.378(4)
C17 H17 0.9500
C18 C19 1.372(4)
C18 H18 0.9500
C19 C20 1.392(4)
C19 H19 0.9500
C20 H20 0.9500
C21 C26 1.396(4)
C21 C22 1.404(4)
C22 C23 1.391(4)
C22 H22 0.9500
C23 C24 1.374(4)
C23 H23 0.9500
C24 C25 1.375(4)
C24 H24 0.9500
C25 C26 1.388(4)
C25 H25 0.9500
C26 H26 0.9500
C27 C32 1.403(4)
C27 C28 1.413(4)
C27 C33 1.501(4)
C28 C29 1.403(4)
C28 H28 0.9500
C29 C30 1.400(4)
C29 H29 0.9500
C30 C31 1.408(4)
C30 H30 0.9500
C31 C32 1.401(4)
C31 H31 0.9500
C32 H32 0.9500
C33 H33A 0.9800
C33 H33B 0.9800
C33 H33C 0.9800
C7S C1S 1.454(6)
C7S H7D 0.9800
C7S H7E 0.9800
C7S H7F 0.9800
C7D C2S 1.493(17)
C7D H7G 0.9800
C7D H7H 0.9800
C7D H7I 0.9800
C1S C6S 1.378(5)
C1S C2S 1.405(5)
C1S H1S 0.9500
C2S C3S 1.349(5)
C2S H2S 0.9500
C3S C4S 1.389(5)
C3S H3S 0.9500
C4S C5S 1.353(5)
C4S H4S 0.9500
C5S C6S 1.375(5)
C5S H5S 0.9500
C6S H6S 0.9500
C14S C8S 1.520(9)
C14S H14D 0.9800
C14S H14E 0.9800
C14S H14F 0.9800
C8S C9S 1.3900
C8S C13S 1.3900
C9S C10S 1.3900
C9S H9S 0.9500
C10S C11S 1.3900
C10S H10S 0.9500
C11S C12S 1.3900
C11S H11S 0.9500
C12S C13S 1.3900
C12S H12S 0.9500
C13S H13S 0.9500

loop_
_geom_torsion_atom_site_label_1
_geom_torsion_atom_site_label_2
_geom_torsion_atom_site_label_3
_geom_torsion_atom_site_label_4
_geom_torsion
C8 N3 B1 N1 28.4(3)
C9 N3 B1 N1 -140.7(2)
C8 N3 B1 C21 -92.7(3)
C9 N3 B1 C21 98.3(3)
C8 N3 B1 C15 143.2(2)
C9 N3 B1 C15 -25.9(3)
C1 N1 B1 N3 -33.4(3)
C2 N1 B1 N3 144.0(2)
C1 N1 B1 C21 89.9(3)
C2 N1 B1 C21 -92.8(3)
C1 N1 B1 C15 -148.4(2)
C2 N1 B1 C15 29.0(3)
C2 N1 C1 N2 -4.4(3)
B1 N1 C1 N2 173.2(2)
C2 N1 C1 Fe1 166.59(17)
B1 N1 C1 Fe1 -15.8(3)
C3 N2 C1 N1 4.4(3)
C4 N2 C1 N1 -173.2(2)
C3 N2 C1 Fe1 -163.6(2)
C4 N2 C1 Fe1 18.8(4)
C8 Fe1 C1 N1 54.75(19)
C31 Fe1 C1 N1 -89.7(2)
C30 Fe1 C1 N1 -128.37(19)
C28 Fe1 C1 N1 -169.3(5)
C29 Fe1 C1 N1 -158.13(17)
C27 Fe1 C1 N1 -31.5(3)
C32 Fe1 C1 N1 -55.4(2)
C8 Fe1 C1 N2 -138.3(3)
C31 Fe1 C1 N2 77.3(3)
C30 Fe1 C1 N2 38.6(3)
C28 Fe1 C1 N2 -2.3(7)
C29 Fe1 C1 N2 8.9(3)
C27 Fe1 C1 N2 135.5(3)
C32 Fe1 C1 N2 111.6(3)
C1 N1 C2 C3 2.9(3)
B1 N1 C2 C3 -174.9(2)
N1 C2 C3 N2 -0.1(3)
C1 N2 C3 C2 -2.7(3)
C4 N2 C3 C2 175.1(2)
C1 N2 C4 C6 -102.9(3)
C3 N2 C4 C6 79.8(3)
C1 N2 C4 C5 20.4(4)
C3 N2 C4 C5 -156.9(2)
C1 N2 C4 C7 138.5(3)
C3 N2 C4 C7 -38.8(3)
C9 N3 C8 N4 4.4(3)
B1 N3 C8 N4 -166.0(2)
C9 N3 C8 Fe1 -165.16(17)
B1 N3 C8 Fe1 24.4(3)
C10 N4 C8 N3 -4.4(3)
C11 N4 C8 N3 168.3(2)
C10 N4 C8 Fe1 161.9(2)
C11 N4 C8 Fe1 -25.4(4)
C1 Fe1 C8 N3 -59.30(19)
C31 Fe1 C8 N3 34.3(3)
C30 Fe1 C8 N3 142.5(7)
C28 Fe1 C8 N3 128.75(18)
C29 Fe1 C8 N3 155.47(17)
C27 Fe1 C8 N3 91.28(19)
C32 Fe1 C8 N3 56.7(2)
C1 Fe1 C8 N4 135.4(3)
C31 Fe1 C8 N4 -131.0(3)
C30 Fe1 C8 N4 -22.8(9)
C28 Fe1 C8 N4 -36.5(3)
C29 Fe1 C8 N4 -9.8(3)
C27 Fe1 C8 N4 -74.0(3)
C32 Fe1 C8 N4 -108.6(3)
C8 N3 C9 C10 -2.8(3)
B1 N3 C9 C10 167.8(2)
N3 C9 C10 N4 0.0(3)
C8 N4 C10 C9 2.7(3)
C11 N4 C10 C9 -170.7(2)
C8 N4 C11 C12 111.5(3)
C10 N4 C11 C12 -76.5(3)
C8 N4 C11 C13 -11.7(4)
C10 N4 C11 C13 160.2(2)
C8 N4 C11 C14 -128.6(3)
C10 N4 C11 C14 43.3(3)
N3 B1 C15 C20 129.0(2)
N1 B1 C15 C20 -117.6(3)
C21 B1 C15 C20 3.5(3)
N3 B1 C15 C16 -51.8(3)
N1 B1 C15 C16 61.5(3)
C21 B1 C15 C16 -177.3(2)
C20 C15 C16 C17 0.5(4)
B1 C15 C16 C17 -178.7(2)
C15 C16 C17 C18 -0.7(4)
C16 C17 C18 C19 0.6(4)
C17 C18 C19 C20 -0.4(4)
C18 C19 C20 C15 0.2(4)
C16 C15 C20 C19 -0.3(4)
B1 C15 C20 C19 178.9(2)
N3 B1 C21 C26 142.2(2)
N1 B1 C21 C26 23.9(3)
C15 B1 C21 C26 -95.6(3)
N3 B1 C21 C22 -40.3(3)
N1 B1 C21 C22 -158.5(2)
C15 B1 C21 C22 81.9(3)
C26 C21 C22 C23 -1.7(4)
B1 C21 C22 C23 -179.4(3)
C21 C22 C23 C24 0.4(4)
C22 C23 C24 C25 0.8(4)
C23 C24 C25 C26 -0.6(4)
C24 C25 C26 C21 -0.9(4)
C22 C21 C26 C25 1.9(4)
B1 C21 C26 C25 179.6(3)
C8 Fe1 C27 C32 -120.44(16)
C1 Fe1 C27 C32 -36.1(3)
C31 Fe1 C27 C32 28.28(16)
C30 Fe1 C27 C32 66.03(17)
C28 Fe1 C27 C32 131.7(2)
C29 Fe1 C27 C32 103.43(17)
C8 Fe1 C27 C28 107.90(16)
C1 Fe1 C27 C28 -167.77(19)
C31 Fe1 C27 C28 -103.38(18)
C30 Fe1 C27 C28 -65.63(17)
C29 Fe1 C27 C28 -28.23(16)
C32 Fe1 C27 C28 -131.7(2)
C8 Fe1 C27 C33 -5.6(3)
C1 Fe1 C27 C33 78.7(3)
C31 Fe1 C27 C33 143.1(3)
C30 Fe1 C27 C33 -179.1(3)
C28 Fe1 C27 C33 -113.5(3)
C29 Fe1 C27 C33 -141.7(3)
C32 Fe1 C27 C33 114.8(3)
C32 C27 C28 C29 -1.3(4)
C33 C27 C28 C29 177.9(2)
Fe1 C27 C28 C29 52.4(2)
C32 C27 C28 Fe1 -53.7(2)
C33 C27 C28 Fe1 125.5(2)
C8 Fe1 C28 C29 148.40(17)
C1 Fe1 C28 C29 13.7(6)
C31 Fe1 C28 C29 -67.31(18)
C30 Fe1 C28 C29 -29.51(17)
C27 Fe1 C28 C29 -134.3(2)
C32 Fe1 C28 C29 -104.65(19)
C8 Fe1 C28 C27 -77.32(17)
C1 Fe1 C28 C27 148.0(5)
C31 Fe1 C28 C27 66.97(16)
C30 Fe1 C28 C27 104.77(18)
C29 Fe1 C28 C27 134.3(2)
C32 Fe1 C28 C27 29.62(15)
C27 C28 C29 C30 0.7(4)
Fe1 C28 C29 C30 53.2(2)
C27 C28 C29 Fe1 -52.5(2)
C8 Fe1 C29 C30 -177.02(16)
C1 Fe1 C29 C30 51.4(2)
C31 Fe1 C29 C30 -28.93(17)
C28 Fe1 C29 C30 -132.1(3)
C27 Fe1 C29 C30 -103.73(18)
C32 Fe1 C29 C30 -66.42(17)
C8 Fe1 C29 C28 -44.9(2)
C1 Fe1 C29 C28 -176.49(16)
C31 Fe1 C29 C28 103.17(19)
C30 Fe1 C29 C28 132.1(3)
C27 Fe1 C29 C28 28.36(16)
C32 Fe1 C29 C28 65.67(17)
C28 C29 C30 C31 -1.1(4)
Fe1 C29 C30 C31 52.2(2)
C28 C29 C30 Fe1 -53.3(2)
C8 Fe1 C30 C29 15.2(8)
C1 Fe1 C30 C29 -142.55(17)
C31 Fe1 C30 C29 133.5(3)
C28 Fe1 C30 C29 29.54(16)
C27 Fe1 C30 C29 66.96(17)
C32 Fe1 C30 C29 104.03(18)
C8 Fe1 C30 C31 -118.3(7)
C1 Fe1 C30 C31 83.99(18)
C28 Fe1 C30 C31 -103.93(18)
C29 Fe1 C30 C31 -133.5(3)
C27 Fe1 C30 C31 -66.50(17)
C32 Fe1 C30 C31 -29.44(16)
C29 C30 C31 C32 2.1(4)
Fe1 C30 C31 C32 54.7(2)
C29 C30 C31 Fe1 -52.6(2)
C8 Fe1 C31 C32 35.3(3)
C1 Fe1 C31 C32 125.37(17)
C30 Fe1 C31 C32 -132.1(3)
C28 Fe1 C31 C32 -65.88(17)
C29 Fe1 C31 C32 -103.47(18)
C27 Fe1 C31 C32 -28.15(16)
C8 Fe1 C31 C30 167.44(18)
C1 Fe1 C31 C30 -102.51(17)
C28 Fe1 C31 C30 66.24(17)
C29 Fe1 C31 C30 28.65(16)
C27 Fe1 C31 C30 103.97(18)
C32 Fe1 C31 C30 132.1(3)
C30 C31 C32 C27 -2.7(4)
Fe1 C31 C32 C27 51.6(2)
C30 C31 C32 Fe1 -54.3(2)
C28 C27 C32 C31 2.3(4)
C33 C27 C32 C31 -176.9(3)
Fe1 C27 C32 C31 -51.0(2)
C28 C27 C32 Fe1 53.3(2)
C33 C27 C32 Fe1 -125.9(2)
C8 Fe1 C32 C31 -159.07(16)
C1 Fe1 C32 C31 -64.53(19)
C30 Fe1 C32 C31 29.71(17)
C28 Fe1 C32 C31 104.37(18)
C29 Fe1 C32 C31 67.08(17)
C27 Fe1 C32 C31 134.3(2)
C8 Fe1 C32 C27 66.64(17)
C1 Fe1 C32 C27 161.17(15)
C31 Fe1 C32 C27 -134.3(2)
C30 Fe1 C32 C27 -104.58(17)
C28 Fe1 C32 C27 -29.92(15)
C29 Fe1 C32 C27 -67.21(16)
C6S C1S C2S C3S -1.6(5)
C7S C1S C2S C3S 177.6(4)
C6S C1S C2S C7D 172.4(7)
C7S C1S C2S C7D -8.5(8)
C1S C2S C3S C4S 1.7(6)
C7D C2S C3S C4S -172.4(7)
C2S C3S C4S C5S -0.8(5)
C3S C4S C5S C6S 0.0(5)
C4S C5S C6S C1S 0.0(5)
C2S C1S C6S C5S 0.8(5)
C7S C1S C6S C5S -178.4(4)
C13S C8S C9S C10S 0.0
C14S C8S C9S C10S -180.0(10)
C8S C9S C10S C11S 0.0
C9S C10S C11S C12S 0.0
C10S C11S C12S C13S 0.0
C11S C12S C13S C8S 0.0
C9S C8S C13S C12S 0.0
C14S C8S C13S C12S 180.0(10)
